data_4350173
loop_
_publ_author_name
'Renard, Sylvie L.'
'Sylvestre, Isabelle'
'Barrett, Simon A.'
'Kilner, Colin A.'
'Halcrow, Malcolm A.'

_publ_section_title
;
 Homoleptic zinc(II) complexes with first and second coordination shells
 of 5-tert-butylpyrazole.
;
_journal_issue 21
_journal_name_full 'Inorganic chemistry'
_journal_page_first 8711
_journal_page_last 8718
_journal_paper_doi 10.1021/ic052144q
_journal_volume 45
_journal_year 2006
_chemical_formula_moiety 'C48 H56 Cu N8, 2[B F4], C4 H10 O'
_chemical_formula_sum 'C52 H66 B2 Cu F8 N8 O'
_chemical_formula_weight 1056.29
_chemical_name_systematic
; 
Tetrakis[5-{2,4,6-trimethylphenyl}pyrazole]copper(II) ditetrafluoroborate 
diethylether solvate
;
_space_group_IT_number 2
_space_group_name_Hall '-P 1'
_space_group_name_H-M_alt 'P -1'
_symmetry_cell_setting triclinic
_symmetry_space_group_name_H-M 'P -1'
_atom_sites_solution_hydrogens geom
_atom_sites_solution_primary direct
_atom_sites_solution_secondary difmap
_audit_creation_method SHELXL-97
_cell_angle_alpha 65.4463(11)
_cell_angle_beta 74.9735(10)
_cell_angle_gamma 71.9867(7)
_cell_formula_units_Z 1
_cell_length_a 8.7537(2)
_cell_length_b 13.0438(2)
_cell_length_c 14.0998(2)
_cell_measurement_reflns_used 11845
_cell_measurement_temperature 150(2)
_cell_measurement_theta_max 27.46
_cell_measurement_theta_min 2.47
_cell_volume 1376.57(4)
_computing_cell_refinement 'DENZO-SMN (Otwinowski & Minor, 1997)'
_computing_data_collection 'COLLECT (Nonius, 1999)'
_computing_data_reduction 'DENZO-SMN (Otwinowski & Minor, 1997)'
_computing_molecular_graphics 'ORTEX (McArdle, 1995)'
_computing_publication_material 'local program'
_computing_structure_refinement 'SHELXL-97 (Sheldrick, 1997)'
_computing_structure_solution 'SHELXS-97 (Sheldrick, 1990)'
_diffrn_ambient_temperature 150(2)
_diffrn_detector_area_resol_mean 9.091
_diffrn_measured_fraction_theta_full 0.992
_diffrn_measured_fraction_theta_max 0.992
_diffrn_measurement_device_type 'Nonius KappaCCD diffractometer'
_diffrn_measurement_method 'Area detector scans'
_diffrn_radiation_monochromator graphite
_diffrn_radiation_source 'fine-focus sealed tube'
_diffrn_radiation_type MoK\a
_diffrn_radiation_wavelength 0.71073
_diffrn_reflns_av_R_equivalents 0.0237
_diffrn_reflns_av_sigmaI/netI 0.0374
_diffrn_reflns_limit_h_max 11
_diffrn_reflns_limit_h_min -11
_diffrn_reflns_limit_k_max 16
_diffrn_reflns_limit_k_min -16
_diffrn_reflns_limit_l_max 18
_diffrn_reflns_limit_l_min -18
_diffrn_reflns_number 11845
_diffrn_reflns_theta_full 27.46
_diffrn_reflns_theta_max 27.46
_diffrn_reflns_theta_min 2.47
_exptl_absorpt_coefficient_mu 0.467
_exptl_absorpt_correction_T_max 0.900
_exptl_absorpt_correction_T_min 0.824
_exptl_absorpt_correction_type multi-scan
_exptl_absorpt_process_details
;
 Using multiple and symmetry-related data measurements via the program SORTAV
 See R.H. Blessing, Acta Cryst (1995), A51, 33-38 
;
_exptl_crystal_colour Mauve
_exptl_crystal_density_diffrn 1.274
_exptl_crystal_density_method 'not measured'
_exptl_crystal_description 'Rectangular prism'
_exptl_crystal_F_000 553
_exptl_crystal_size_max 0.43
_exptl_crystal_size_mid 0.30
_exptl_crystal_size_min 0.23
_refine_diff_density_max 0.758
_refine_diff_density_min -0.589
_refine_diff_density_rms 0.068
_refine_ls_extinction_method none
_refine_ls_goodness_of_fit_ref 1.037
_refine_ls_hydrogen_treatment constr
_refine_ls_matrix_type full
_refine_ls_number_parameters 344
_refine_ls_number_reflns 6239
_refine_ls_number_restraints 7
_refine_ls_restrained_S_all 1.041
_refine_ls_R_factor_all 0.0447
_refine_ls_R_factor_gt 0.0413
_refine_ls_shift/su_max 0.001
_refine_ls_shift/su_mean 0.000
_refine_ls_structure_factor_coef Fsqd
_refine_ls_weighting_details 'calc w=1/[\s^2^(Fo^2^)+(0.0738P)^2^+0.5221P] where P=(Fo^2^+2Fc^2^)/3'
_refine_ls_weighting_scheme calc
_refine_ls_wR_factor_gt 0.1225
_refine_ls_wR_factor_ref 0.1254
_reflns_number_gt 5734
_reflns_number_total 6239
_reflns_threshold_expression >2sigma(I)
_cod_data_source_file ic052144qsi20051216_045557.cif
_cod_data_source_block c:\datasets\leeds\is122\is122
_cod_depositor_comments
;
The following automatic conversions were performed:

data item '_symmetry_cell_setting' value 'Triclinic' was changed to
'triclinic' in accordance with the
/home/saulius/struct/COD-crude-data/automatic-downloads/DataCite-retrospective/ACS/depositions/lib/dictionaries/cif_core.dic
dictionary named 'cif_core.dic' version 2.4.2 last updated on
2011-04-26.

Automatic conversion script
Id: cif_fix_values 6909 2019-04-08 15:41:33Z antanas 
;
_cod_original_cell_volume 1376.66(4)
_cod_original_sg_symbol_H-M P-1
_cod_database_code 4350173

loop_
_symmetry_equiv_pos_as_xyz
'x, y, z'
'-x, -y, -z'

loop_
_atom_site_label
_atom_site_type_symbol
_atom_site_fract_x
_atom_site_fract_y
_atom_site_fract_z
_atom_site_U_iso_or_equiv
_atom_site_adp_type
_atom_site_occupancy
_atom_site_symmetry_multiplicity
_atom_site_calc_flag
_atom_site_refinement_flags
_atom_site_disorder_assembly
_atom_site_disorder_group
Cu1 Cu 0.5000 0.5000 0.5000 0.02551(10) Uani 1 2 d S . .
N2 N 0.64395(17) 0.34769(12) 0.50101(11) 0.0284(3) Uani 1 1 d . . .
N3 N 0.58923(17) 0.24963(12) 0.53784(11) 0.0289(3) Uani 1 1 d . . .
H3 H 0.4866 0.2465 0.5609 0.035 Uiso 1 1 calc R . .
C4 C 0.7119(2) 0.15706(14) 0.53485(13) 0.0302(3) Uani 1 1 d . . .
C5 C 0.8520(2) 0.19764(16) 0.49450(15) 0.0351(4) Uani 1 1 d . . .
H5 H 0.9593 0.1539 0.4824 0.042 Uiso 1 1 calc R . .
C6 C 0.8040(2) 0.31612(15) 0.47511(14) 0.0320(3) Uani 1 1 d . . .
H6 H 0.8755 0.3671 0.4473 0.038 Uiso 1 1 calc R . .
C7 C 0.6862(2) 0.03927(14) 0.56803(14) 0.0307(3) Uani 1 1 d . . .
C8 C 0.7257(2) -0.01350(15) 0.49330(14) 0.0317(3) Uani 1 1 d . . .
C9 C 0.7068(2) -0.12599(15) 0.52598(15) 0.0345(4) Uani 1 1 d . . .
H9 H 0.7329 -0.1619 0.4756 0.041 Uiso 1 1 calc R . .
C10 C 0.6510(2) -0.18714(16) 0.63041(16) 0.0365(4) Uani 1 1 d . . .
C11 C 0.6115(2) -0.13304(16) 0.70287(15) 0.0381(4) Uani 1 1 d . . .
H11 H 0.5722 -0.1738 0.7742 0.046 Uiso 1 1 calc R . .
C12 C 0.6280(2) -0.02065(16) 0.67384(14) 0.0355(4) Uani 1 1 d . . .
C13 C 0.7885(3) 0.04761(18) 0.37903(15) 0.0413(4) Uani 1 1 d . . .
H13A H 0.7801 0.0067 0.3366 0.062 Uiso 1 1 calc R . .
H13B H 0.9024 0.0485 0.3721 0.062 Uiso 1 1 calc R . .
H13C H 0.7238 0.1273 0.3542 0.062 Uiso 1 1 calc R . .
C14 C 0.6364(3) -0.30981(17) 0.66370(18) 0.0462(5) Uani 1 1 d . . .
H14A H 0.5271 -0.3095 0.6578 0.069 Uiso 1 1 calc R . .
H14B H 0.6554 -0.3529 0.7370 0.069 Uiso 1 1 calc R . .
H14C H 0.7171 -0.3469 0.6180 0.069 Uiso 1 1 calc R . .
C15 C 0.5865(3) 0.03334(19) 0.75681(16) 0.0501(5) Uani 1 1 d . . .
H15A H 0.5999 -0.0279 0.8262 0.075 Uiso 1 1 calc R . .
H15B H 0.4736 0.0782 0.7579 0.075 Uiso 1 1 calc R . .
H15C H 0.6591 0.0846 0.7399 0.075 Uiso 1 1 calc R . .
N16 N 0.51482(17) 0.44610(12) 0.65423(11) 0.0295(3) Uani 1 1 d . . .
N17 N 0.38781(17) 0.44309(13) 0.73361(11) 0.0309(3) Uani 1 1 d . . .
H17 H 0.2854 0.4612 0.7251 0.037 Uiso 1 1 calc R . .
C18 C 0.4376(2) 0.40888(16) 0.82741(13) 0.0336(4) Uani 1 1 d . . .
C19 C 0.6049(2) 0.39144(18) 0.80656(14) 0.0384(4) Uani 1 1 d . . .
H19 H 0.6766 0.3681 0.8559 0.046 Uiso 1 1 calc R . .
C20 C 0.6470(2) 0.41500(16) 0.69870(14) 0.0346(4) Uani 1 1 d . . .
H20 H 0.7550 0.4096 0.6619 0.042 Uiso 1 1 calc R . .
C21 C 0.3221(2) 0.39314(17) 0.92752(13) 0.0351(4) Uani 1 1 d . . .
C22 C 0.2661(2) 0.29122(18) 0.97793(15) 0.0403(4) Uani 1 1 d . . .
C23 C 0.1621(2) 0.27541(19) 1.07414(15) 0.0428(4) Uani 1 1 d . . .
H23 H 0.1232 0.2064 1.1088 0.051 Uiso 1 1 calc R . .
C24 C 0.1144(2) 0.35837(19) 1.12012(14) 0.0409(4) Uani 1 1 d . . .
C25 C 0.1694(2) 0.45908(19) 1.06828(15) 0.0407(4) Uani 1 1 d . . .
H25 H 0.1357 0.5165 1.0990 0.049 Uiso 1 1 calc R . .
C26 C 0.2731(2) 0.47916(17) 0.97189(14) 0.0365(4) Uani 1 1 d . . .
C27 C 0.3178(3) 0.1975(2) 0.93162(18) 0.0549(6) Uani 1 1 d . . .
H27A H 0.2673 0.1329 0.9785 0.082 Uiso 1 1 calc R . .
H27B H 0.4363 0.1701 0.9242 0.082 Uiso 1 1 calc R . .
H27C H 0.2834 0.2290 0.8622 0.082 Uiso 1 1 calc R . .
C28 C 0.0056(3) 0.3382(2) 1.22554(16) 0.0515(5) Uani 1 1 d . . .
H28A H -0.1079 0.3727 1.2144 0.077 Uiso 1 1 calc R . .
H28B H 0.0349 0.3740 1.2651 0.077 Uiso 1 1 calc R . .
H28C H 0.0193 0.2548 1.2655 0.077 Uiso 1 1 calc R . .
C29 C 0.3304(3) 0.59050(19) 0.91841(17) 0.0455(5) Uani 1 1 d . . .
H29A H 0.4364 0.5785 0.9373 0.068 Uiso 1 1 calc R . .
H29B H 0.2517 0.6509 0.9414 0.068 Uiso 1 1 calc R . .
H29C H 0.3403 0.6145 0.8418 0.068 Uiso 1 1 calc R . .
B30 B 0.1620(2) 0.35931(18) 0.62188(17) 0.0338(4) Uani 1 1 d . . .
F31 F 0.26144(13) 0.42798(10) 0.53974(9) 0.0423(3) Uani 1 1 d . . .
F32 F 0.26268(14) 0.25013(10) 0.66362(10) 0.0458(3) Uani 1 1 d . . .
F33 F 0.10168(14) 0.40909(12) 0.69866(10) 0.0480(3) Uani 1 1 d . . .
F34 F 0.03862(13) 0.35295(11) 0.58363(10) 0.0457(3) Uani 1 1 d . . .
C35 C 0.0552(5) -0.1170(4) 0.1763(3) 0.1132(14) Uani 1 1 d D . .
H35A H -0.0625 -0.1101 0.1937 0.170 Uiso 0.50 1 d PR A 1
H35B H 0.1107 -0.1935 0.2205 0.170 Uiso 0.50 1 d PR A 1
H35C H 0.0824 -0.0569 0.1891 0.170 Uiso 0.50 1 d PR A 1
H35D H 0.1676 -0.1145 0.1426 0.170 Uiso 0.50 1 d PR A 2
H35E H 0.0402 -0.1162 0.2473 0.170 Uiso 0.50 1 d PR A 2
H35F H 0.0320 -0.1880 0.1810 0.170 Uiso 0.50 1 d PR A 2
C36A C 0.1107(9) -0.1021(6) 0.0584(4) 0.092(2) Uani 0.50 1 d PD B 1
H36A H 0.2237 -0.0919 0.0354 0.110 Uiso 0.50 1 calc PR B 1
H36B H 0.1057 -0.1709 0.0470 0.110 Uiso 0.50 1 calc PR B 1
C36B C -0.0583(8) -0.0138(6) 0.1122(4) 0.087(2) Uani 0.50 1 d PD B 2
H36C H -0.1703 -0.0258 0.1331 0.104 Uiso 0.50 1 calc PR B 2
H36D H -0.0584 0.0563 0.1233 0.104 Uiso 0.50 1 calc PR B 2
O37 O 0.0000 0.0000 0.0000 0.0887(9) Uani 1 2 d SD . .

loop_
_atom_site_aniso_label
_atom_site_aniso_U_11
_atom_site_aniso_U_22
_atom_site_aniso_U_33
_atom_site_aniso_U_23
_atom_site_aniso_U_13
_atom_site_aniso_U_12
Cu1 0.02574(16) 0.02506(15) 0.02379(15) -0.00872(11) -0.00175(10) -0.00514(10)
N2 0.0281(7) 0.0285(7) 0.0280(7) -0.0103(5) -0.0023(5) -0.0071(5)
N3 0.0250(7) 0.0268(7) 0.0333(7) -0.0107(6) -0.0024(5) -0.0058(5)
C4 0.0283(8) 0.0295(8) 0.0317(8) -0.0117(6) -0.0065(6) -0.0026(6)
C5 0.0258(8) 0.0337(9) 0.0436(10) -0.0158(7) -0.0036(7) -0.0027(7)
C6 0.0274(8) 0.0334(8) 0.0346(8) -0.0129(7) -0.0018(6) -0.0079(7)
C7 0.0260(8) 0.0282(8) 0.0358(8) -0.0111(7) -0.0067(6) -0.0025(6)
C8 0.0252(8) 0.0326(8) 0.0362(9) -0.0128(7) -0.0052(6) -0.0043(6)
C9 0.0302(8) 0.0336(9) 0.0423(10) -0.0177(8) -0.0068(7) -0.0042(7)
C10 0.0319(9) 0.0320(9) 0.0454(10) -0.0126(7) -0.0098(7) -0.0061(7)
C11 0.0406(10) 0.0338(9) 0.0356(9) -0.0077(7) -0.0062(7) -0.0094(7)
C12 0.0360(9) 0.0339(9) 0.0347(9) -0.0125(7) -0.0071(7) -0.0041(7)
C13 0.0430(10) 0.0425(10) 0.0374(10) -0.0166(8) -0.0007(8) -0.0102(8)
C14 0.0547(12) 0.0359(10) 0.0508(12) -0.0129(9) -0.0109(9) -0.0159(9)
C15 0.0717(15) 0.0401(10) 0.0355(10) -0.0145(8) -0.0071(10) -0.0084(10)
N16 0.0274(7) 0.0309(7) 0.0267(7) -0.0101(6) -0.0011(5) -0.0049(5)
N17 0.0274(7) 0.0371(8) 0.0260(7) -0.0116(6) -0.0019(5) -0.0062(6)
C18 0.0359(9) 0.0379(9) 0.0266(8) -0.0114(7) -0.0044(7) -0.0087(7)
C19 0.0343(9) 0.0493(11) 0.0312(9) -0.0136(8) -0.0080(7) -0.0082(8)
C20 0.0301(8) 0.0395(9) 0.0325(8) -0.0125(7) -0.0048(7) -0.0067(7)
C21 0.0330(9) 0.0444(10) 0.0260(8) -0.0124(7) -0.0037(7) -0.0076(7)
C22 0.0435(10) 0.0458(10) 0.0298(9) -0.0129(8) -0.0028(7) -0.0115(8)
C23 0.0424(10) 0.0483(11) 0.0314(9) -0.0087(8) -0.0020(8) -0.0132(9)
C24 0.0309(9) 0.0561(12) 0.0288(8) -0.0128(8) -0.0038(7) -0.0049(8)
C25 0.0351(9) 0.0535(11) 0.0331(9) -0.0204(8) -0.0059(7) -0.0026(8)
C26 0.0336(9) 0.0453(10) 0.0319(8) -0.0152(8) -0.0073(7) -0.0071(7)
C27 0.0746(16) 0.0482(12) 0.0420(11) -0.0190(10) 0.0038(10) -0.0208(11)
C28 0.0384(10) 0.0713(15) 0.0330(10) -0.0162(10) 0.0015(8) -0.0062(10)
C29 0.0476(11) 0.0482(11) 0.0434(11) -0.0196(9) -0.0057(9) -0.0117(9)
B30 0.0271(9) 0.0378(10) 0.0383(10) -0.0162(8) -0.0020(7) -0.0092(8)
F31 0.0348(6) 0.0438(6) 0.0464(6) -0.0124(5) -0.0010(5) -0.0165(5)
F32 0.0394(6) 0.0406(6) 0.0481(7) -0.0114(5) -0.0046(5) -0.0050(5)
F33 0.0371(6) 0.0630(8) 0.0546(7) -0.0365(6) 0.0018(5) -0.0117(5)
F34 0.0331(6) 0.0594(7) 0.0529(7) -0.0239(6) -0.0063(5) -0.0170(5)
C35 0.096(3) 0.115(3) 0.091(3) -0.010(2) 0.000(2) -0.024(2)
C36A 0.098(5) 0.074(4) 0.091(5) -0.018(4) -0.014(4) -0.020(4)
C36B 0.088(5) 0.091(5) 0.087(5) -0.043(4) 0.010(4) -0.032(4)
O37 0.085(2) 0.074(2) 0.092(2) -0.0271(17) -0.0024(18) -0.0117(17)

loop_
_atom_type_symbol
_atom_type_description
_atom_type_scat_dispersion_real
_atom_type_scat_dispersion_imag
_atom_type_scat_source
C C 0.0033 0.0016 'International Tables Vol C Tables 4.2.6.8 and 6.1.1.4'
H H 0.0000 0.0000 'International Tables Vol C Tables 4.2.6.8 and 6.1.1.4'
N N 0.0061 0.0033 'International Tables Vol C Tables 4.2.6.8 and 6.1.1.4'
O O 0.0106 0.0060 'International Tables Vol C Tables 4.2.6.8 and 6.1.1.4'
Cu Cu 0.3201 1.2651 'International Tables Vol C Tables 4.2.6.8 and 6.1.1.4'
B B 0.0013 0.0007 'International Tables Vol C Tables 4.2.6.8 and 6.1.1.4'
F F 0.0171 0.0103 'International Tables Vol C Tables 4.2.6.8 and 6.1.1.4'

loop_
_geom_angle_atom_site_label_1
_geom_angle_atom_site_label_2
_geom_angle_atom_site_label_3
_geom_angle
_geom_angle_site_symmetry_1
_geom_angle_site_symmetry_3
N2 Cu1 N2 180.0 2_666 .
N2 Cu1 N16 87.87(6) . .
N2 Cu1 N16 92.13(6) . 2_666
N16 Cu1 N16 180.0 . 2_666
N2 Cu1 F31 88.40(5) . 2_666
N16 Cu1 F31 88.26(5) . 2_666
N2 Cu1 F31 91.60(5) . .
N16 Cu1 F31 91.74(5) . .
F31 Cu1 F31 180.0 2_666 .
C6 N2 N3 105.72(13) . .
C6 N2 Cu1 131.09(12) . .
N3 N2 Cu1 123.07(10) . .
C4 N3 N2 111.58(13) . .
N3 C4 C5 106.35(15) . .
N3 C4 C7 123.03(15) . .
C5 C4 C7 130.61(15) . .
C4 C5 C6 105.83(15) . .
N2 C6 C5 110.52(15) . .
C8 C7 C12 120.32(16) . .
C8 C7 C4 119.16(15) . .
C12 C7 C4 120.48(15) . .
C9 C8 C7 118.82(16) . .
C9 C8 C13 119.12(16) . .
C7 C8 C13 122.06(16) . .
C10 C9 C8 121.76(17) . .
C11 C10 C9 118.47(17) . .
C11 C10 C14 121.11(18) . .
C9 C10 C14 120.41(18) . .
C10 C11 C12 121.81(18) . .
C11 C12 C7 118.81(17) . .
C11 C12 C15 119.58(17) . .
C7 C12 C15 121.60(17) . .
C20 N16 N17 105.68(14) . .
C20 N16 Cu1 128.10(12) . .
N17 N16 Cu1 126.04(11) . .
C18 N17 N16 111.72(14) . .
N17 C18 C19 106.07(15) . .
N17 C18 C21 122.14(16) . .
C19 C18 C21 131.76(16) . .
C18 C19 C20 106.04(16) . .
N16 C20 C19 110.48(16) . .
C22 C21 C26 120.71(17) . .
C22 C21 C18 119.23(17) . .
C26 C21 C18 120.04(17) . .
C21 C22 C23 118.76(18) . .
C21 C22 C27 121.47(17) . .
C23 C22 C27 119.76(19) . .
C24 C23 C22 121.44(19) . .
C25 C24 C23 118.83(17) . .
C25 C24 C28 120.5(2) . .
C23 C24 C28 120.6(2) . .
C24 C25 C26 121.93(18) . .
C25 C26 C21 118.31(18) . .
C25 C26 C29 119.98(18) . .
C21 C26 C29 121.72(17) . .
F34 B30 F32 111.16(16) . .
F34 B30 F33 111.01(15) . .
F32 B30 F33 109.77(16) . .
F34 B30 F31 110.33(16) . .
F32 B30 F31 106.41(15) . .
F33 B30 F31 108.02(15) . .
B30 F31 Cu1 143.66(11) . .
O37 C36A C35 106.2(4) . .
O37 C36B C35 107.3(4) . .
C36A O37 C36B 105.0(3) 2 .

loop_
_geom_bond_atom_site_label_1
_geom_bond_atom_site_label_2
_geom_bond_distance
Cu1 N2 1.9932(14)
Cu1 N16 2.0147(14)
Cu1 F31 2.3931(10)
N2 C6 1.330(2)
N2 N3 1.3539(19)
N3 C4 1.353(2)
C4 C5 1.377(2)
C4 C7 1.481(2)
C5 C6 1.395(2)
C7 C8 1.404(2)
C7 C12 1.407(3)
C8 C9 1.393(2)
C8 C13 1.509(3)
C9 C10 1.391(3)
C10 C11 1.388(3)
C10 C14 1.506(3)
C11 C12 1.392(3)
C12 C15 1.517(3)
N16 C20 1.331(2)
N16 N17 1.3549(19)
N17 C18 1.351(2)
C18 C19 1.382(3)
C18 C21 1.485(2)
C19 C20 1.391(3)
C21 C22 1.396(3)
C21 C26 1.408(3)
C22 C23 1.398(3)
C22 C27 1.514(3)
C23 C24 1.389(3)
C24 C25 1.379(3)
C24 C28 1.511(3)
C25 C26 1.397(3)
C26 C29 1.508(3)
B30 F34 1.364(2)
B30 F32 1.395(2)
B30 F33 1.396(2)
B30 F31 1.414(2)
C35 C36B 1.498(6)
C35 C36A 1.553(6)
C36A O37 1.447(6)
C36B O37 1.482(5)

loop_
_geom_hbond_atom_site_label_D
_geom_hbond_atom_site_label_H
_geom_hbond_atom_site_label_A
_geom_hbond_distance_DH
_geom_hbond_distance_HA
_geom_hbond_distance_DA
_geom_hbond_angle_DHA
N3 H3 F32 0.88 2.11 2.9472(18) 157.6
N17 H17 F33 0.88 2.09 2.8675(19) 146.1
